data_1509759
loop_
_publ_author_name
'Chan, L.Y.Y.'
'Geller, S.'

_publ_section_title
;
 Crystal structure and conductivity of 26-silver 18-iodide tetratungstate,
 Ag26 I18 W4 O16
;
_journal_name_full 'Journal of Solid State Chemistry'
_journal_page_first 331
_journal_page_last 347
_journal_paper_doi 10.1016/0022-4596(77)90131-1
_journal_volume 21
_journal_year 1977
_chemical_formula_sum 'Ag26 I18 O16 W4'
_chemical_name_systematic 'Ag26 I18 (W O4)4'
_space_group_IT_number 5
_symmetry_space_group_name_Hall 'C 2y'
_symmetry_space_group_name_H-M 'C 1 2 1'
_cell_angle_alpha 90
_cell_angle_beta 103.9
_cell_angle_gamma 90
_cell_formula_units_Z 2
_cell_length_a 16.76
_cell_length_b 15.52
_cell_length_c 11.81
_cell_volume 2982.003
_citation_journal_id_ASTM JSSCBI
_cod_data_source_file silver2-3_236.cif
_cod_data_source_block Ag26I18O16W4
_cod_database_code 1509759

loop_
_symmetry_equiv_pos_as_xyz
x,y,z
-x,y,-z
x+1/2,y+1/2,z
-x+1/2,y+1/2,-z

loop_
_atom_site_label
_atom_site_type_symbol
_atom_site_fract_x
_atom_site_fract_y
_atom_site_fract_z
_atom_site_occupancy
_atom_site_U_iso_or_equiv
Ag9 Ag+1 0.335 0.182 0.382 0.195 0.0
Ag46 Ag+1 0.378 0.828 -0.006 1 0.0
Ag17 Ag+1 0.51 -0.094 0.424 0.085 0.0
Ag10 Ag+1 0.352 0.82 0.39 0.195 0.0
Ag28 Ag+1 0.268 -0.135 0.318 0.11 0.0
Ag27 Ag+1 0.268 0.135 0.318 0.11 0.0
W2 W+6 0 0.1133 0 1 0.0
Ag41 Ag+1 0.224 0.423 0.782 0.245 0.0
Ag34 Ag+1 0.368 0.378 0.515 0.185 0.0
Ag24 Ag+1 0.354 0.498 0.127 1 0.0
O4 O-2 0.084 -0.184 0.051 1 0.0
Ag19 Ag+1 0.42 -0.159 0.31 0.02 0.0
I7 I-1 0 0.7658 0.5 1 0.0
O8 O-2 0.139 -0.095 0.26 1 0.0
Ag12 Ag+1 0.607 -0.151 0.443 0.09 0.0
Ag33 Ag+1 0.368 -0.377 0.514 0.185 0.0
Ag36 Ag+1 0.41 0.715 0.66 0.04 0.0
Ag38 Ag+1 0.446 0.443 0.46 0.255 0.0
Ag40 Ag+1 0.417 -0.366 0.307 0.255 0.0
Ag45 Ag+1 0.393 0.182 0.023 1 0.0
Ag26 Ag+1 0.28 0.608 0.879 0.66 0.0
O3 O-2 0.091 0.182 0.04 1 0.0
Ag20 Ag+1 0.427 0.159 0.313 0.02 0.0
O2 O-2 -0.02 -0.084 0.148 1 0.0
Ag18 Ag+1 0.511 0.103 0.42 0.085 0.0
Ag3 Ag+1 0.3 -0.089 0.815 0.02 0.0
Ag1 Ag+1 0.5 0 0 0.14 0.0
Ag6 Ag+1 0.295 -0.85 0.695 0.115 0.0
Ag4 Ag+1 0.298 0.105 0.824 0.02 0.0
Ag44 Ag+1 0.475 -0.287 0.263 0.745 0.0
Ag8 Ag+1 0.354 0.665 0.383 0.075 0.0
Ag37 Ag+1 0.447 0.566 0.46 0.255 0.0
I3 I-1 0.1896 0.5035 -0.0099 1 0.0
Ag21 Ag+1 0.378 -0.095 0.206 0.06 0.0
Ag2 Ag+1 0.35 0 0.805 0.085 0.0
Ag16 Ag+1 0.541 0.02 0.37 0.48 0.0
Ag25 Ag+1 0.283 0.397 0.882 0.66 0.0
O5 O-2 0.033 0.01 0.358 1 0.0
O1 O-2 -0.015 0.094 0.148 1 0.0
Ag15 Ag+1 0.625 0.001 0.359 0.665 0.0
Ag22 Ag+1 0.384 0.091 0.214 0.06 0.0
Ag7 Ag+1 0.352 0.34 0.386 0.075 0.0
I9 I-1 0.2559 0.2421 0.4972 1 0.0
I6 I-1 0.2983 0.5011 0.3456 1 0.0
Ag5 Ag+1 0.295 0.85 0.695 0.115 0.0
I5 I-1 0.2989 0.7299 0.1696 1 0.0
I10 I-1 0.3773 0.0061 0.4058 1 0.0
Ag13 Ag+1 0.677 0.096 0.405 0.12 0.0
I1 I-1 0.0425 0.6343 0.1962 1 0.0
Ag30 Ag+1 0.344 0.264 0.736 0.7 0.0
Ag11 Ag+1 0.602 0.155 0.435 0.09 0.0
Ag31 Ag+1 0.27 0.57 0.543 0.355 0.0
Ag32 Ag+1 0.266 0.416 0.546 0.355 0.0
Ag35 Ag+1 0.405 0.279 0.665 0.04 0.0
I2 I-1 0.039 0.3746 0.1945 1 0.0
W3 W+6 0 -0.1067 0 1 0.0
Ag43 Ag+1 0.467 0.301 0.265 0.745 0.0
Ag42 Ag+1 0.221 -0.421 0.78 0.245 0.0
O6 O-2 0.078 -0.001 0.058 1 0.0
W1 W+6 0.0748 0 0.239 1 0.0
I4 I-1 0.3029 0.2678 0.1766 1 0.0
O7 O-2 0.133 0.089 0.256 1 0.0
Ag23 Ag+1 0.432 0.005 0.205 0.04 0.0
Ag39 Ag+1 0.421 0.379 0.311 0.255 0.0
I8 I-1 0 0.2398 0.5 1 0.0
Ag29 Ag+1 0.371 -0.265 0.727 0.7 0.0
Ag14 Ag+1 0.679 -0.094 0.408 0.12 0.0
